data_7124243
loop_
_publ_author_name
'Liu, Pei-Yi'
'Cui, Li-Na'
'Yang, Lei'
'Shu, Xian-Ping'
'Zhu, Qin-Yu'
'Dai, Jie'

_publ_section_title
;
 Bio-compatible fluorescent nano TiO materials prepared from
 titanium-oxo-cluster precursors
;
_journal_name_full 'Chemical Communications'
_journal_paper_doi 10.1039/C9CC06235A
_journal_year 2019
_chemical_formula_sum 'C64 H86 N2 O20 Ti4'
_chemical_formula_weight 1394.94
_space_group_crystal_system triclinic
_space_group_IT_number 2
_space_group_name_Hall '-P 1'
_space_group_name_H-M_alt 'P -1'
_symmetry_space_group_name_Hall '-P 1'
_symmetry_space_group_name_H-M 'P -1'
_atom_sites_solution_hydrogens geom
_audit_creation_method SHELXL-2016/6
_audit_update_record
;
2019-08-08 deposited with the CCDC.    2019-09-17 downloaded from the CCDC.
;
_cell_angle_alpha 64.27(3)
_cell_angle_beta 79.31(3)
_cell_angle_gamma 78.76(3)
_cell_formula_units_Z 1
_cell_length_a 12.740(3)
_cell_length_b 12.982(3)
_cell_length_c 13.026(3)
_cell_measurement_reflns_used 9004
_cell_measurement_temperature 293(2)
_cell_measurement_theta_max 34.9
_cell_measurement_theta_min 1.7
_cell_volume 1891.1(9)
_computing_structure_refinement 'SHELXL-2016/6 (Sheldrick, 2016)'
_diffrn_ambient_temperature 293(2)
_diffrn_measured_fraction_theta_full 0.975
_diffrn_measured_fraction_theta_max 0.975
_diffrn_measurement_device_type 'Rigaku Saturn'
_diffrn_radiation_type MoK\a
_diffrn_radiation_wavelength 0.71073
_diffrn_reflns_av_R_equivalents 0.0475
_diffrn_reflns_av_unetI/netI 0.0722
_diffrn_reflns_Laue_measured_fraction_full 0.975
_diffrn_reflns_Laue_measured_fraction_max 0.975
_diffrn_reflns_limit_h_max 14
_diffrn_reflns_limit_h_min -15
_diffrn_reflns_limit_k_max 15
_diffrn_reflns_limit_k_min -14
_diffrn_reflns_limit_l_max 15
_diffrn_reflns_limit_l_min -15
_diffrn_reflns_number 14406
_diffrn_reflns_point_group_measured_fraction_full 0.975
_diffrn_reflns_point_group_measured_fraction_max 0.975
_diffrn_reflns_theta_full 25.000
_diffrn_reflns_theta_max 25.000
_diffrn_reflns_theta_min 3.198
_exptl_absorpt_coefficient_mu 0.472
_exptl_absorpt_correction_T_max 1.0000
_exptl_absorpt_correction_T_min 0.8690
_exptl_absorpt_correction_type multi-scan
_exptl_crystal_colour Yellow
_exptl_crystal_density_diffrn 1.225
_exptl_crystal_description Prism
_exptl_crystal_F_000 732
_refine_diff_density_max 0.342
_refine_diff_density_min -0.268
_refine_diff_density_rms 0.064
_refine_ls_extinction_method none
_refine_ls_goodness_of_fit_ref 1.119
_refine_ls_hydrogen_treatment constr
_refine_ls_matrix_type full
_refine_ls_number_parameters 397
_refine_ls_number_reflns 6507
_refine_ls_number_restraints 47
_refine_ls_restrained_S_all 1.136
_refine_ls_R_factor_all 0.1074
_refine_ls_R_factor_gt 0.0871
_refine_ls_shift/su_max 0.000
_refine_ls_shift/su_mean 0.000
_refine_ls_structure_factor_coef Fsqd
_refine_ls_weighting_details 'w=1/[\s^2^(Fo^2^)+(0.0903P)^2^+1.2039P] where P=(Fo^2^+2Fc^2^)/3'
_refine_ls_weighting_scheme calc
_refine_ls_wR_factor_gt 0.2014
_refine_ls_wR_factor_ref 0.2157
_reflns_Friedel_coverage 0.000
_reflns_number_gt 5076
_reflns_number_total 6507
_reflns_threshold_expression 'I > 2\s(I)'
_cod_data_source_file c9cc06235a2.cif
_cod_data_source_block 1
_cod_depositor_comments
;
The following automatic conversions were performed:

'_exptl_absorpt_correction_type' value 'Multi-scan' changed to
'multi-scan' according to
/home/data/users/saulius/crontab/automatic-downloads/rss-feeds/RSC/lib/dictionaries/cif_core.dic
dictionary named 'cif_core.dic' version 2.4.2 from 2011-04-26.

Automatic conversion script
Id: cif_fix_values 4973 2017-02-22 13:04:09Z antanas 
;
_cod_database_code 7124243
_shelx_shelxl_version_number 2016/6
_shelx_space_group_comment
;
The symmetry employed for this shelxl refinement is uniquely defined
by the following loop, which should always be used as a source of
symmetry information in preference to the above space-group names.
They are only intended as comments.
;

loop_
_space_group_symop_operation_xyz
'x, y, z'
'-x, -y, -z'

loop_
_atom_site_label
_atom_site_type_symbol
_atom_site_fract_x
_atom_site_fract_y
_atom_site_fract_z
_atom_site_U_iso_or_equiv
_atom_site_adp_type
_atom_site_occupancy
_atom_site_site_symmetry_order
_atom_site_calc_flag
_atom_site_refinement_flags_posn
_atom_site_refinement_flags_adp
_atom_site_refinement_flags_occupancy
Ti1 Ti 0.40642(6) -0.04742(6) 1.08801(6) 0.0406(3) Uani 1 1 d . . .
Ti2 Ti 0.37492(6) 0.09538(7) 0.82337(7) 0.0456(3) Uani 1 1 d . . .
O1 O 0.1201(4) 0.1231(5) 1.2459(5) 0.1090(17) Uani 1 1 d . . .
O2 O -0.0098(3) 0.2618(4) 1.1764(4) 0.0764(11) Uani 1 1 d . . .
O3 O 0.2704(2) 0.0625(3) 1.0945(3) 0.0502(8) Uani 1 1 d . . .
O4 O 0.2391(2) 0.1499(3) 0.9101(3) 0.0543(8) Uani 1 1 d . . .
O5 O 0.4469(2) 0.0949(2) 0.9456(2) 0.0381(6) Uani 1 1 d . . .
O6 O 0.3475(2) -0.1746(3) 1.1832(3) 0.0519(8) Uani 1 1 d . . .
O7 O 0.3560(2) -0.0676(2) 0.9621(2) 0.0441(7) Uani 1 1 d . . .
O8 O 0.3020(3) 0.0468(3) 0.7508(3) 0.0560(8) Uani 1 1 d . . .
O9 O 0.4706(2) -0.0290(3) 1.2071(2) 0.0463(7) Uani 1 1 d . . .
O10 O 0.3821(3) 0.2377(3) 0.7114(3) 0.0660(10) Uani 1 1 d . . .
N1 N -0.2899(5) 0.5732(6) 1.0588(9) 0.126(3) Uani 1 1 d . . .
C1 C 0.0833(4) 0.1896(6) 1.1607(6) 0.0707(15) Uani 1 1 d . . .
C2 C 0.1187(4) 0.2059(4) 1.0419(5) 0.0534(12) Uani 1 1 d . . .
C3 C 0.0657(4) 0.2890(5) 0.9563(5) 0.0629(14) Uani 1 1 d . . .
H3 H 0.089668 0.298077 0.881328 0.075 Uiso 1 1 calc R U .
C4 C -0.0253(4) 0.3630(5) 0.9764(6) 0.0711(16) Uani 1 1 d . . .
C5 C -0.0611(4) 0.3468(5) 1.0870(7) 0.0728(17) Uani 1 1 d . . .
C6 C -0.1495(5) 0.4116(6) 1.1206(8) 0.091(2) Uani 1 1 d . . .
H6 H -0.171582 0.395433 1.197562 0.109 Uiso 1 1 calc R U .
C7 C -0.2053(5) 0.5044(6) 1.0314(10) 0.099(3) Uani 1 1 d . . .
C8 C -0.1701(5) 0.5217(6) 0.9168(10) 0.104(3) Uani 1 1 d . . .
H8 H -0.207039 0.580153 0.858620 0.124 Uiso 1 1 calc R U .
C9 C -0.0816(5) 0.4536(5) 0.8882(7) 0.086(2) Uani 1 1 d . . .
H9 H -0.059312 0.467203 0.811730 0.103 Uiso 1 1 calc R U .
C10 C -0.3487(6) 0.6676(7) 0.9668(11) 0.148(4) Uani 1 1 d . . .
H10A H -0.296890 0.706470 0.903252 0.178 Uiso 1 1 calc R U .
H10B H -0.387632 0.723438 0.995844 0.178 Uiso 1 1 calc R U .
C11 C -0.4288(7) 0.6264(8) 0.9224(13) 0.174(5) Uani 1 1 d . . .
H11A H -0.390403 0.574761 0.889227 0.261 Uiso 1 1 calc R U .
H11B H -0.465871 0.691700 0.865314 0.261 Uiso 1 1 calc R U .
H11C H -0.479998 0.587144 0.984937 0.261 Uiso 1 1 calc R U .
C12 C -0.3263(8) 0.5533(10) 1.1761(13) 0.157(5) Uani 1 1 d . . .
H12A H -0.367685 0.623423 1.178600 0.188 Uiso 1 1 calc R U .
H12B H -0.264125 0.535467 1.216848 0.188 Uiso 1 1 calc R U .
C13 C -0.3943(8) 0.4568(11) 1.2363(11) 0.173(5) Uani 1 1 d . . .
H13A H -0.467612 0.485628 1.220536 0.259 Uiso 1 1 calc R U .
H13B H -0.391074 0.425703 1.317438 0.259 Uiso 1 1 calc R U .
H13C H -0.367867 0.397359 1.209364 0.259 Uiso 1 1 calc R U .
C14 C 0.2766(4) -0.2471(4) 1.1826(5) 0.0631(13) Uani 1 1 d . U .
C15 C 0.2992(7) -0.2537(6) 1.0683(6) 0.105(2) Uani 1 1 d . U .
H15A H 0.268336 -0.314672 1.072041 0.126 Uiso 1 1 calc R U .
H15B H 0.325229 -0.258645 1.132669 0.126 Uiso 1 1 calc R U .
C16 C 0.3064(4) -0.1539(4) 0.9654(4) 0.0546(12) Uani 1 1 d . U .
C17 C 0.2688(7) -0.1481(6) 0.8742(6) 0.108(3) Uani 1 1 d . U .
H17 H 0.262672 -0.217470 0.872397 0.130 Uiso 1 1 calc R U .
C18 C 0.2357(5) -0.0401(6) 0.7746(5) 0.0726(16) Uani 1 1 d . . .
C19 C 0.3029(6) -0.3658(5) 1.2780(6) 0.098(2) Uani 1 1 d . . .
H19A H 0.376125 -0.396098 1.262702 0.147 Uiso 1 1 calc R U .
H19B H 0.255482 -0.416696 1.281498 0.147 Uiso 1 1 calc R U .
H19C H 0.293478 -0.359521 1.350022 0.147 Uiso 1 1 calc R U .
C20 C 0.1621(5) -0.1974(7) 1.2047(8) 0.121(3) Uani 1 1 d . . .
H20A H 0.151012 -0.194885 1.278538 0.182 Uiso 1 1 calc R U .
H20B H 0.113829 -0.244982 1.203187 0.182 Uiso 1 1 calc R U .
H20C H 0.148280 -0.120835 1.146484 0.182 Uiso 1 1 calc R U .
C21 C 0.1192(5) 0.0108(8) 0.8028(8) 0.114(3) Uani 1 1 d . . .
H21A H 0.115666 0.026914 0.868737 0.171 Uiso 1 1 calc R U .
H21B H 0.070824 -0.043838 0.818692 0.171 Uiso 1 1 calc R U .
H21C H 0.099056 0.080768 0.738491 0.171 Uiso 1 1 calc R U .
C22 C 0.2428(6) -0.0584(7) 0.6662(6) 0.100(2) Uani 1 1 d . . .
H22A H 0.235077 0.015045 0.601823 0.150 Uiso 1 1 calc R U .
H22B H 0.186363 -0.101146 0.673093 0.150 Uiso 1 1 calc R U .
H22C H 0.311419 -0.100602 0.655014 0.150 Uiso 1 1 calc R U .
C23 C 0.4195(6) -0.0226(7) 1.3130(5) 0.093(2) Uani 1 1 d D . .
H23 H 0.482173 -0.064277 1.354572 0.112 Uiso 1 1 calc R U .
C24 C 0.4240(11) 0.0790(9) 1.3230(9) 0.190(6) Uani 1 1 d D . .
H24A H 0.366452 0.088984 1.378327 0.285 Uiso 1 1 calc R U .
H24B H 0.416691 0.143211 1.249965 0.285 Uiso 1 1 calc R U .
H24C H 0.491817 0.074948 1.347470 0.285 Uiso 1 1 calc R U .
C25 C 0.3519(9) -0.1065(9) 1.3845(7) 0.158(4) Uani 1 1 d D . .
H25A H 0.297639 -0.075407 1.428893 0.237 Uiso 1 1 calc R U .
H25B H 0.393856 -0.173009 1.434996 0.237 Uiso 1 1 calc R U .
H25C H 0.318065 -0.128346 1.338180 0.237 Uiso 1 1 calc R U .
C26 C 0.3404(8) 0.3076(9) 0.6079(7) 0.131(3) Uani 1 1 d . U .
C27 C 0.2258(10) 0.3548(11) 0.6201(10) 0.187(5) Uani 1 1 d . U .
H27A H 0.199166 0.388942 0.546653 0.281 Uiso 1 1 calc R U .
H27B H 0.218846 0.412346 0.649499 0.281 Uiso 1 1 calc R U .
H27C H 0.184972 0.293808 0.672252 0.281 Uiso 1 1 calc R U .
C28 C 0.4192(18) 0.3995(17) 0.5408(15) 0.142(7) Uani 0.5 1 d . U P
C28' C 0.394(2) 0.315(3) 0.502(2) 0.195(10) Uani 0.5 1 d . U P
C29 C 0.2159(3) 0.1341(4) 1.0153(4) 0.0489(11) Uani 1 1 d . . .

loop_
_atom_site_aniso_label
_atom_site_aniso_U_11
_atom_site_aniso_U_22
_atom_site_aniso_U_33
_atom_site_aniso_U_23
_atom_site_aniso_U_13
_atom_site_aniso_U_12
Ti1 0.0381(5) 0.0475(5) 0.0355(4) -0.0164(4) -0.0008(3) -0.0088(3)
Ti2 0.0457(5) 0.0528(5) 0.0381(5) -0.0172(4) -0.0081(3) -0.0062(4)
O1 0.081(3) 0.143(4) 0.086(4) -0.056(3) 0.001(3) 0.033(3)
O2 0.051(2) 0.093(3) 0.097(3) -0.060(3) 0.004(2) 0.001(2)
O3 0.0452(18) 0.0595(19) 0.0453(18) -0.0232(16) -0.0003(14) -0.0066(15)
O4 0.0412(18) 0.066(2) 0.057(2) -0.0289(17) -0.0081(15) 0.0012(15)
O5 0.0362(15) 0.0404(15) 0.0384(16) -0.0165(13) -0.0038(12) -0.0064(12)
O6 0.0513(19) 0.0570(18) 0.0420(18) -0.0135(15) 0.0025(14) -0.0191(15)
O7 0.0429(17) 0.0532(17) 0.0412(17) -0.0218(14) -0.0009(13) -0.0152(14)
O8 0.056(2) 0.071(2) 0.0477(19) -0.0273(17) -0.0139(15) -0.0097(17)
O9 0.0430(17) 0.0648(19) 0.0343(16) -0.0240(14) -0.0039(13) -0.0063(14)
O10 0.073(2) 0.061(2) 0.049(2) -0.0061(17) -0.0176(17) -0.0049(18)
N1 0.053(3) 0.092(4) 0.267(10) -0.113(6) -0.023(5) 0.011(3)
C1 0.049(3) 0.085(4) 0.083(4) -0.046(4) -0.004(3) 0.005(3)
C2 0.038(3) 0.060(3) 0.065(3) -0.031(3) 0.002(2) -0.007(2)
C3 0.042(3) 0.069(3) 0.087(4) -0.042(3) -0.003(3) -0.010(2)
C4 0.039(3) 0.061(3) 0.119(5) -0.046(4) -0.004(3) -0.004(2)
C5 0.044(3) 0.067(4) 0.124(6) -0.058(4) -0.002(3) -0.007(3)
C6 0.048(3) 0.093(5) 0.162(7) -0.090(5) -0.003(4) 0.003(3)
C7 0.048(4) 0.087(5) 0.206(9) -0.103(6) -0.003(5) -0.014(3)
C8 0.056(4) 0.063(4) 0.205(10) -0.063(5) -0.037(5) 0.005(3)
C9 0.056(4) 0.055(3) 0.145(6) -0.037(4) -0.022(4) -0.002(3)
C10 0.062(5) 0.087(5) 0.320(15) -0.114(8) -0.022(6) 0.007(4)
C11 0.078(5) 0.094(6) 0.344(17) -0.073(8) -0.063(8) -0.004(5)
C12 0.087(6) 0.184(10) 0.272(14) -0.183(11) 0.013(8) 0.002(6)
C13 0.096(7) 0.218(12) 0.231(13) -0.145(11) 0.042(8) -0.012(8)
C14 0.060(3) 0.063(3) 0.062(3) -0.018(3) 0.001(3) -0.024(3)
C15 0.167(6) 0.086(4) 0.077(4) -0.029(3) -0.007(4) -0.070(4)
C16 0.058(3) 0.055(3) 0.059(3) -0.032(2) 0.003(2) -0.014(2)
C17 0.169(7) 0.088(4) 0.095(5) -0.032(4) -0.058(5) -0.049(5)
C18 0.076(4) 0.098(4) 0.067(4) -0.044(3) -0.018(3) -0.029(3)
C19 0.116(6) 0.057(3) 0.098(5) 0.004(3) -0.025(4) -0.032(4)
C20 0.054(4) 0.116(6) 0.183(9) -0.047(6) 0.000(4) -0.038(4)
C21 0.060(4) 0.178(8) 0.140(7) -0.091(6) 0.001(4) -0.043(5)
C22 0.124(6) 0.126(6) 0.080(5) -0.058(5) -0.027(4) -0.032(5)
C23 0.109(5) 0.125(6) 0.054(4) -0.050(4) 0.020(3) -0.028(4)
C24 0.304(15) 0.171(9) 0.147(9) -0.127(8) 0.087(9) -0.107(10)
C25 0.206(10) 0.212(10) 0.081(6) -0.081(6) 0.073(6) -0.117(9)
C26 0.125(7) 0.153(8) 0.060(5) -0.003(5) -0.029(5) 0.024(6)
C27 0.181(10) 0.211(11) 0.153(9) -0.061(9) -0.101(8) 0.053(9)
C28 0.177(14) 0.110(11) 0.077(10) 0.025(8) -0.013(10) -0.032(11)
C28' 0.215(18) 0.189(17) 0.141(16) -0.055(13) -0.024(14) 0.034(14)
C29 0.035(2) 0.052(3) 0.061(3) -0.025(2) -0.004(2) -0.007(2)

loop_
_atom_type_symbol
_atom_type_description
_atom_type_scat_dispersion_real
_atom_type_scat_dispersion_imag
_atom_type_scat_source
C C 0.0033 0.0016 'International Tables Vol C Tables 4.2.6.8 and 6.1.1.4'
H H 0.0000 0.0000 'International Tables Vol C Tables 4.2.6.8 and 6.1.1.4'
N N 0.0061 0.0033 'International Tables Vol C Tables 4.2.6.8 and 6.1.1.4'
O O 0.0106 0.0060 'International Tables Vol C Tables 4.2.6.8 and 6.1.1.4'
Ti Ti 0.2776 0.4457 'International Tables Vol C Tables 4.2.6.8 and 6.1.1.4'

loop_
_geom_angle_atom_site_label_1
_geom_angle_atom_site_label_2
_geom_angle_atom_site_label_3
_geom_angle
_geom_angle_site_symmetry_1
_geom_angle_site_symmetry_3
O6 Ti1 O5 106.70(14) . 2_657
O6 Ti1 O9 96.35(14) . .
O5 Ti1 O9 79.28(12) 2_657 .
O6 Ti1 O7 86.10(13) . .
O5 Ti1 O7 95.57(12) 2_657 .
O9 Ti1 O7 174.74(12) . .
O6 Ti1 O3 94.81(14) . .
O5 Ti1 O3 158.07(13) 2_657 .
O9 Ti1 O3 94.42(13) . .
O7 Ti1 O3 90.00(13) . .
O6 Ti1 O5 162.49(13) . .
O5 Ti1 O5 79.37(13) 2_657 .
O9 Ti1 O5 100.96(12) . .
O7 Ti1 O5 76.87(11) . .
O3 Ti1 O5 81.29(12) . .
O6 Ti1 Ti1 145.41(11) . 2_657
O5 Ti1 Ti1 41.59(9) 2_657 2_657
O9 Ti1 Ti1 90.71(9) . 2_657
O7 Ti1 Ti1 84.67(9) . 2_657
O3 Ti1 Ti1 118.42(10) . 2_657
O5 Ti1 Ti1 37.78(8) . 2_657
O6 Ti1 Ti2 101.83(11) . 2_657
O5 Ti1 Ti2 38.61(8) 2_657 2_657
O9 Ti1 Ti2 40.91(9) . 2_657
O7 Ti1 Ti2 134.04(9) . 2_657
O3 Ti1 Ti2 133.28(9) . 2_657
O5 Ti1 Ti2 93.06(9) . 2_657
Ti1 Ti1 Ti2 63.19(4) 2_657 2_657
O6 Ti1 Ti2 125.68(11) . .
O5 Ti1 Ti2 92.40(9) 2_657 .
O9 Ti1 Ti2 137.56(9) . .
O7 Ti1 Ti2 40.89(8) . .
O3 Ti1 Ti2 78.02(10) . .
O5 Ti1 Ti2 36.82(8) . .
Ti1 Ti1 Ti2 59.03(4) 2_657 .
Ti2 Ti1 Ti2 122.22(4) 2_657 .
O10 Ti2 O8 96.07(16) . .
O10 Ti2 O5 104.00(15) . .
O8 Ti2 O5 159.87(14) . .
O10 Ti2 O9 97.10(15) . 2_657
O8 Ti2 O9 102.86(14) . 2_657
O5 Ti2 O9 76.43(11) . 2_657
O10 Ti2 O4 92.53(16) . .
O8 Ti2 O4 94.83(14) . .
O5 Ti2 O4 82.91(12) . .
O9 Ti2 O4 158.77(13) 2_657 .
O10 Ti2 O7 175.62(14) . .
O8 Ti2 O7 84.47(13) . .
O5 Ti2 O7 75.41(11) . .
O9 Ti2 O7 87.00(12) 2_657 .
O4 Ti2 O7 83.10(13) . .
O10 Ti2 Ti1 100.48(12) . 2_657
O8 Ti2 Ti1 140.87(11) . 2_657
O5 Ti2 Ti1 36.45(8) . 2_657
O9 Ti2 Ti1 40.20(8) 2_657 2_657
O4 Ti2 Ti1 119.36(10) . 2_657
O7 Ti2 Ti1 81.66(9) . 2_657
O10 Ti2 Ti1 140.49(12) . .
O8 Ti2 Ti1 121.88(11) . .
O5 Ti2 Ti1 38.20(8) . .
O9 Ti2 Ti1 85.58(9) 2_657 .
O4 Ti2 Ti1 75.06(10) . .
O7 Ti2 Ti1 38.04(8) . .
Ti1 Ti2 Ti1 57.77(4) 2_657 .
C5 O2 C1 123.1(5) . .
C29 O3 Ti1 130.0(3) . .
C29 O4 Ti2 131.8(3) . .
Ti1 O5 Ti2 104.94(13) 2_657 .
Ti1 O5 Ti1 100.63(13) 2_657 .
Ti2 O5 Ti1 104.97(12) . .
C14 O6 Ti1 139.6(3) . .
C16 O7 Ti1 130.5(3) . .
C16 O7 Ti2 127.7(3) . .
Ti1 O7 Ti2 101.07(12) . .
C18 O8 Ti2 140.5(3) . .
C23 O9 Ti1 129.4(4) . .
C23 O9 Ti2 126.4(4) . 2_657
Ti1 O9 Ti2 98.89(12) . 2_657
C26 O10 Ti2 138.9(5) . .
C7 N1 C12 121.0(9) . .
C7 N1 C10 119.9(10) . .
C12 N1 C10 119.1(7) . .
O1 C1 O2 115.2(6) . .
O1 C1 C2 129.7(5) . .
O2 C1 C2 115.1(6) . .
C3 C2 C1 120.2(5) . .
C3 C2 C29 119.9(5) . .
C1 C2 C29 119.8(5) . .
C2 C3 C4 122.4(6) . .
C2 C3 H3 118.8 . .
C4 C3 H3 118.8 . .
C5 C4 C3 118.1(6) . .
C5 C4 C9 117.9(6) . .
C3 C4 C9 124.0(7) . .
C4 C5 O2 120.9(5) . .
C4 C5 C6 124.9(7) . .
O2 C5 C6 114.2(7) . .
C5 C6 C7 117.3(7) . .
C5 C6 H6 121.3 . .
C7 C6 H6 121.3 . .
N1 C7 C8 121.6(9) . .
N1 C7 C6 120.0(9) . .
C8 C7 C6 118.5(6) . .
C9 C8 C7 121.7(8) . .
C9 C8 H8 119.1 . .
C7 C8 H8 119.1 . .
C8 C9 C4 119.6(8) . .
C8 C9 H9 120.2 . .
C4 C9 H9 120.2 . .
N1 C10 C11 113.6(6) . .
N1 C10 H10A 108.8 . .
C11 C10 H10A 108.8 . .
N1 C10 H10B 108.8 . .
C11 C10 H10B 108.8 . .
H10A C10 H10B 107.7 . .
C10 C11 H11A 109.5 . .
C10 C11 H11B 109.5 . .
H11A C11 H11B 109.5 . .
C10 C11 H11C 109.5 . .
H11A C11 H11C 109.5 . .
H11B C11 H11C 109.5 . .
N1 C12 C13 113.2(8) . .
N1 C12 H12A 108.9 . .
C13 C12 H12A 108.9 . .
N1 C12 H12B 108.9 . .
C13 C12 H12B 108.9 . .
H12A C12 H12B 107.7 . .
C12 C13 H13A 109.5 . .
C12 C13 H13B 109.5 . .
H13A C13 H13B 109.5 . .
C12 C13 H13C 109.5 . .
H13A C13 H13C 109.5 . .
H13B C13 H13C 109.5 . .
O6 C14 C20 108.9(5) . .
O6 C14 C15 107.7(4) . .
C20 C14 C15 112.2(6) . .
O6 C14 C19 107.0(5) . .
C20 C14 C19 110.6(6) . .
C15 C14 C19 110.2(5) . .
C16 C15 C14 121.4(5) . .
C16 C15 H15A 120.0 . .
C14 C15 H15A 109.5 . .
C16 C15 H15B 120.0 . .
C14 C15 H15B 31.2 . .
H15A C15 H15B 120.0 . .
C17 C16 C15 119.3(5) . .
C17 C16 O7 122.4(5) . .
C15 C16 O7 118.3(5) . .
C16 C17 C18 125.7(6) . .
C16 C17 H17 117.1 . .
C18 C17 H17 117.1 . .
O8 C18 C22 107.7(5) . .
O8 C18 C17 110.9(4) . .
C22 C18 C17 112.7(6) . .
O8 C18 C21 105.8(5) . .
C22 C18 C21 109.4(5) . .
C17 C18 C21 110.2(6) . .
C14 C19 H19A 109.5 . .
C14 C19 H19B 109.5 . .
H19A C19 H19B 109.5 . .
C14 C19 H19C 109.5 . .
H19A C19 H19C 109.5 . .
H19B C19 H19C 109.5 . .
C14 C20 H20A 109.5 . .
C14 C20 H20B 109.5 . .
H20A C20 H20B 109.5 . .
C14 C20 H20C 109.5 . .
H20A C20 H20C 109.5 . .
H20B C20 H20C 109.5 . .
C18 C21 H21A 109.5 . .
C18 C21 H21B 109.5 . .
H21A C21 H21B 109.5 . .
C18 C21 H21C 109.5 . .
H21A C21 H21C 109.5 . .
H21B C21 H21C 109.5 . .
C18 C22 H22A 109.5 . .
C18 C22 H22B 109.5 . .
H22A C22 H22B 109.5 . .
C18 C22 H22C 109.5 . .
H22A C22 H22C 109.5 . .
H22B C22 H22C 109.5 . .
C24 C23 C25 125.4(7) . .
C24 C23 O9 116.0(6) . .
C25 C23 O9 117.1(6) . .
C24 C23 H23 94.0 . .
C25 C23 H23 94.0 . .
O9 C23 H23 94.0 . .
C23 C24 H24A 109.5 . .
C23 C24 H24B 109.5 . .
H24A C24 H24B 109.5 . .
C23 C24 H24C 109.5 . .
H24A C24 H24C 109.5 . .
H24B C24 H24C 109.5 . .
C23 C25 H25A 109.5 . .
C23 C25 H25B 109.5 . .
H25A C25 H25B 109.5 . .
C23 C25 H25C 109.5 . .
H25A C25 H25C 109.5 . .
H25B C25 H25C 109.5 . .
C28' C26 O10 123.2(13) . .
C28' C26 C27 121.3(14) . .
O10 C26 C27 114.4(8) . .
C28' C26 C28 60.7(15) . .
O10 C26 C28 105.3(10) . .
C27 C26 C28 115.1(12) . .
C26 C27 H27A 109.5 . .
C26 C27 H27B 109.5 . .
H27A C27 H27B 109.5 . .
C26 C27 H27C 109.5 . .
H27A C27 H27C 109.5 . .
H27B C27 H27C 109.5 . .
C28' C28 C26 53.9(13) . .
C26 C28' C28 65.4(16) . .
O3 C29 O4 123.9(4) . .
O3 C29 C2 119.9(4) . .
O4 C29 C2 116.2(4) . .

loop_
_geom_bond_atom_site_label_1
_geom_bond_atom_site_label_2
_geom_bond_distance
_geom_bond_site_symmetry_2
Ti1 O6 1.786(3) .
Ti1 O5 1.883(3) 2_657
Ti1 O9 2.000(3) .
Ti1 O7 2.001(3) .
Ti1 O3 2.033(3) .
Ti1 O5 2.040(3) .
Ti1 Ti1 3.0205(19) 2_657
Ti1 Ti2 3.0617(14) 2_657
Ti1 Ti2 3.1868(16) .
Ti2 O10 1.796(3) .
Ti2 O8 1.796(3) .
Ti2 O5 1.977(3) .
Ti2 O9 2.029(3) 2_657
Ti2 O4 2.064(3) .
Ti2 O7 2.126(3) .
O1 C1 1.183(7) .
O2 C5 1.373(7) .
O2 C1 1.403(6) .
O3 C29 1.262(5) .
O4 C29 1.279(6) .
O6 C14 1.428(6) .
O7 C16 1.371(5) .
O8 C18 1.433(6) .
O9 C23 1.442(6) .
O10 C26 1.393(8) .
N1 C7 1.358(8) .
N1 C12 1.434(14) .
N1 C10 1.483(12) .
C1 C2 1.462(8) .
C2 C3 1.347(7) .
C2 C29 1.481(6) .
C3 C4 1.417(7) .
C3 H3 0.9300 .
C4 C5 1.363(9) .
C4 C9 1.422(9) .
C5 C6 1.391(8) .
C6 C7 1.437(11) .
C6 H6 0.9300 .
C7 C8 1.408(12) .
C8 C9 1.391(9) .
C8 H8 0.9300 .
C9 H9 0.9300 .
C10 C11 1.536(11) .
C10 H10A 0.9700 .
C10 H10B 0.9700 .
C11 H11A 0.9600 .
C11 H11B 0.9600 .
C11 H11C 0.9600 .
C12 C13 1.501(13) .
C12 H12A 0.9700 .
C12 H12B 0.9700 .
C13 H13A 0.9600 .
C13 H13B 0.9600 .
C13 H13C 0.9600 .
C14 C20 1.506(9) .
C14 C15 1.500(9) .
C14 C19 1.524(8) .
C15 C16 1.406(8) .
C15 H15A 0.9300 .
C15 H15B 0.9300 .
C16 C17 1.328(8) .
C17 C18 1.490(9) .
C17 H17 0.9300 .
C18 C22 1.514(8) .
C18 C21 1.549(9) .
C19 H19A 0.9600 .
C19 H19B 0.9600 .
C19 H19C 0.9600 .
C20 H20A 0.9600 .
C20 H20B 0.9600 .
C20 H20C 0.9600 .
C21 H21A 0.9600 .
C21 H21B 0.9600 .
C21 H21C 0.9600 .
C22 H22A 0.9600 .
C22 H22B 0.9600 .
C22 H22C 0.9600 .
C23 C24 1.393(9) .
C23 C25 1.409(9) .
C23 H23 0.9800 .
C24 H24A 0.9600 .
C24 H24B 0.9600 .
C24 H24C 0.9600 .
C25 H25A 0.9600 .
C25 H25B 0.9600 .
C25 H25C 0.9600 .
C26 C28' 1.39(3) .
C26 C27 1.477(13) .
C26 C28 1.56(2) .
C27 H27A 0.9600 .
C27 H27B 0.9600 .
C27 H27C 0.9600 .
C28 C28' 1.49(3) .

loop_
_geom_torsion_atom_site_label_1
_geom_torsion_atom_site_label_2
_geom_torsion_atom_site_label_3
_geom_torsion_atom_site_label_4
_geom_torsion
_geom_torsion_site_symmetry_1
O5 Ti1 O6 C14 -107.3(5) 2_657
O9 Ti1 O6 C14 172.0(5) .
O7 Ti1 O6 C14 -12.7(5) .
O3 Ti1 O6 C14 77.0(5) .
O5 Ti1 O6 C14 0.8(8) .
Ti1 Ti1 O6 C14 -87.4(5) 2_657
Ti2 Ti1 O6 C14 -146.9(5) 2_657
Ti2 Ti1 O6 C14 -1.7(5) .
O10 Ti2 O8 C18 -160.1(5) .
O5 Ti2 O8 C18 15.5(8) .
O9 Ti2 O8 C18 101.2(5) 2_657
O4 Ti2 O8 C18 -67.0(5) .
O7 Ti2 O8 C18 15.5(5) .
Ti1 Ti2 O8 C18 85.0(6) 2_657
Ti1 Ti2 O8 C18 8.4(6) .
O8 Ti2 O10 C26 8.4(7) .
O5 Ti2 O10 C26 -170.1(7) .
O9 Ti2 O10 C26 112.2(7) 2_657
O4 Ti2 O10 C26 -86.7(7) .
Ti1 Ti2 O10 C26 152.8(7) 2_657
Ti1 Ti2 O10 C26 -156.1(7) .
C5 O2 C1 O1 177.6(6) .
C5 O2 C1 C2 -3.9(7) .
O1 C1 C2 C3 -178.9(7) .
O2 C1 C2 C3 2.8(7) .
O1 C1 C2 C29 -1.5(10) .
O2 C1 C2 C29 -179.8(4) .
C1 C2 C3 C4 -0.2(7) .
C29 C2 C3 C4 -177.6(4) .
C2 C3 C4 C5 -1.6(8) .
C2 C3 C4 C9 178.3(5) .
C3 C4 C5 O2 0.6(8) .
C9 C4 C5 O2 -179.3(4) .
C3 C4 C5 C6 -179.4(5) .
C9 C4 C5 C6 0.6(8) .
C1 O2 C5 C4 2.3(8) .
C1 O2 C5 C6 -177.7(5) .
C4 C5 C6 C7 -1.7(8) .
O2 C5 C6 C7 178.2(5) .
C12 N1 C7 C8 178.8(7) .
C10 N1 C7 C8 1.3(9) .
C12 N1 C7 C6 -1.4(10) .
C10 N1 C7 C6 -178.9(5) .
C5 C6 C7 N1 -177.6(5) .
C5 C6 C7 C8 2.2(8) .
N1 C7 C8 C9 178.0(5) .
C6 C7 C8 C9 -1.8(9) .
C7 C8 C9 C4 0.7(9) .
C5 C4 C9 C8 -0.1(8) .
C3 C4 C9 C8 180.0(5) .
C7 N1 C10 C11 78.7(10) .
C12 N1 C10 C11 -98.9(10) .
C7 N1 C12 C13 -78.8(10) .
C10 N1 C12 C13 98.7(9) .
Ti1 O6 C14 C20 -85.3(6) .
Ti1 O6 C14 C15 36.6(7) .
Ti1 O6 C14 C19 155.1(4) .
O6 C14 C15 C16 -48.3(8) .
C20 C14 C15 C16 71.6(8) .
C19 C14 C15 C16 -164.7(6) .
C14 C15 C16 C17 -143.6(7) .
C14 C15 C16 O7 38.8(9) .
Ti1 O7 C16 C17 173.4(5) .
Ti2 O7 C16 C17 5.0(7) .
Ti1 O7 C16 C15 -9.1(7) .
Ti2 O7 C16 C15 -177.5(4) .
C15 C16 C17 C18 157.9(7) .
O7 C16 C17 C18 -24.6(11) .
Ti2 O8 C18 C22 -155.8(4) .
Ti2 O8 C18 C17 -32.1(8) .
Ti2 O8 C18 C21 87.3(6) .
C16 C17 C18 O8 34.4(10) .
C16 C17 C18 C22 155.2(7) .
C16 C17 C18 C21 -82.4(9) .
Ti1 O9 C23 C24 -119.0(9) .
Ti2 O9 C23 C24 92.2(10) 2_657
Ti1 O9 C23 C25 48.0(10) .
Ti2 O9 C23 C25 -100.8(8) 2_657
Ti2 O10 C26 C28' -94(2) .
Ti2 O10 C26 C27 74.1(12) .
Ti2 O10 C26 C28 -158.6(10) .
O10 C26 C28 C28' 119.9(15) .
C27 C26 C28 C28' -113.2(16) .
O10 C26 C28' C28 -89.6(17) .
C27 C26 C28' C28 103.2(18) .
Ti1 O3 C29 O4 0.2(6) .
Ti1 O3 C29 C2 -179.7(3) .
Ti2 O4 C29 O3 -11.7(7) .
Ti2 O4 C29 C2 168.3(3) .
C3 C2 C29 O3 174.4(4) .
C1 C2 C29 O3 -3.0(7) .
C3 C2 C29 O4 -5.5(6) .
C1 C2 C29 O4 177.1(4) .
